data_7022326
loop_
_publ_author_name
'Sun, Di'
'Zhang, Liangliang'
'Lu, Haifeng'
'Feng, Shengyu'
'Sun, Daofeng'

_publ_section_title
;
 Bright-yellow to orange-red thermochromic luminescence of an AgI6-ZnII2
 heterometallic aggregate.
;
_journal_issue 10
_journal_name_full 'Dalton transactions (Cambridge, England : 2003)'
_journal_page_first 3528
_journal_page_last 3532
_journal_paper_doi 10.1039/c2dt32375c
_journal_volume 42
_journal_year 2013
_chemical_formula_moiety 'C60 H42 Ag6 N10 O16 S6 Zn2, 2(C2 H6 O), 2(H2 O), 2(H4 N),'
_chemical_formula_sum 'C64 H66 Ag6 N12 O20 S6 Zn2'
_chemical_formula_weight 2293.61
_chemical_name_systematic
;
?
;
_space_group_crystal_system triclinic
_space_group_IT_number 2
_space_group_name_Hall '-P 1'
_space_group_name_H-M_alt 'P -1'
_symmetry_space_group_name_Hall '-P 1'
_symmetry_space_group_name_H-M 'P -1'
_atom_sites_solution_hydrogens geom
_atom_sites_solution_primary direct
_atom_sites_solution_secondary difmap
_audit_creation_method SHELXL-97
_cell_angle_alpha 94.7760(10)
_cell_angle_beta 108.0400(10)
_cell_angle_gamma 115.4130(10)
_cell_formula_units_Z 1
_cell_length_a 12.6846(4)
_cell_length_b 12.8260(4)
_cell_length_c 13.7071(5)
_cell_measurement_reflns_used 3880
_cell_measurement_temperature 173(2)
_cell_measurement_theta_max 20.837
_cell_measurement_theta_min 2.244
_cell_volume 1853.59(11)
_computing_cell_refinement RAPID-AUTO
_computing_data_collection 'RAPID-AUTO (Rigaku Corporation, 1998)'
_computing_data_reduction 'CrystalStructure (Rigaku/MSC and Rigaku Corporation, 2002)'
_computing_molecular_graphics 'SHELXL-97 (Sheldrick, 1997)'
_computing_publication_material 'SHELXL-97 (Sheldrick, 1997)'
_computing_structure_refinement 'SHELXL-97 (Sheldrick, 1997)'
_computing_structure_solution 'SHELXS-97 (Sheldrick, 1997)'
_diffrn_ambient_temperature 173(2)
_diffrn_measured_fraction_theta_full 0.995
_diffrn_measured_fraction_theta_max 0.995
_diffrn_measurement_device_type 'Rigaku RAXIS-RAPID'
_diffrn_measurement_method \w
_diffrn_radiation_monochromator graphite
_diffrn_radiation_source 'fine-focus sealed tube'
_diffrn_radiation_type MoK\a
_diffrn_radiation_wavelength 0.71073
_diffrn_reflns_av_R_equivalents 0.0629
_diffrn_reflns_av_sigmaI/netI 0.0835
_diffrn_reflns_limit_h_max 15
_diffrn_reflns_limit_h_min -15
_diffrn_reflns_limit_k_max 15
_diffrn_reflns_limit_k_min -15
_diffrn_reflns_limit_l_max 16
_diffrn_reflns_limit_l_min -16
_diffrn_reflns_number 16091
_diffrn_reflns_theta_full 26.00
_diffrn_reflns_theta_max 26.00
_diffrn_reflns_theta_min 3.02
_exptl_absorpt_coefficient_mu 2.435
_exptl_absorpt_correction_T_max 0.8480
_exptl_absorpt_correction_T_min 0.7928
_exptl_absorpt_correction_type multi-scan
_exptl_absorpt_process_details 'ABSCOR (Higashi, 1995)'
_exptl_crystal_colour yellow
_exptl_crystal_density_diffrn 2.055
_exptl_crystal_density_method 'not measured'
_exptl_crystal_description block
_exptl_crystal_F_000 1132
_exptl_crystal_size_max 0.10
_exptl_crystal_size_mid 0.08
_exptl_crystal_size_min 0.07
_refine_diff_density_max 1.620
_refine_diff_density_min -1.538
_refine_diff_density_rms 0.252
_refine_ls_extinction_coef 0.0029(4)
_refine_ls_extinction_expression Fc^*^=kFc[1+0.001xFc^2^\l^3^/sin(2\q)]^-1/4^
_refine_ls_extinction_method SHELXL
_refine_ls_goodness_of_fit_ref 1.064
_refine_ls_hydrogen_treatment constr
_refine_ls_matrix_type full
_refine_ls_number_parameters 401
_refine_ls_number_reflns 7251
_refine_ls_number_restraints 0
_refine_ls_restrained_S_all 1.064
_refine_ls_R_factor_all 0.0940
_refine_ls_R_factor_gt 0.0490
_refine_ls_shift/su_max 0.000
_refine_ls_shift/su_mean 0.000
_refine_ls_structure_factor_coef Fsqd
_refine_ls_weighting_details 'calc w=1/[\s^2^(Fo^2^)+(0.0503P)^2^+21.8337P] where P=(Fo^2^+2Fc^2^)/3'
_refine_ls_weighting_scheme calc
_refine_ls_wR_factor_gt 0.1065
_refine_ls_wR_factor_ref 0.1629
_reflns_number_gt 4713
_reflns_number_total 7251
_reflns_threshold_expression >2sigma(I)
_cod_data_source_file c2dt32375c.txt
_cod_data_source_block p
_cod_database_code 7022326

loop_
_symmetry_equiv_pos_as_xyz
'x, y, z'
'-x, -y, -z'

loop_
_atom_site_label
_atom_site_type_symbol
_atom_site_fract_x
_atom_site_fract_y
_atom_site_fract_z
_atom_site_U_iso_or_equiv
_atom_site_adp_type
_atom_site_occupancy
_atom_site_symmetry_multiplicity
_atom_site_calc_flag
_atom_site_refinement_flags
Ag1 Ag 0.39691(7) 0.52329(6) 0.61081(5) 0.0283(2) Uani 1 1 d .
Ag2 Ag 0.39246(6) 0.59907(6) 0.41410(5) 0.0275(2) Uani 1 1 d .
Ag3 Ag 0.34250(7) 0.31207(7) 0.44807(6) 0.0305(2) Uani 1 1 d .
Zn1 Zn -0.14387(10) 0.14357(10) 0.08224(9) 0.0288(3) Uani 1 1 d .
S1 S 0.4871(2) 0.4006(2) 0.69905(17) 0.0245(5) Uani 1 1 d .
S2 S 0.5523(2) 0.7387(2) 0.65813(17) 0.0230(5) Uani 1 1 d .
S3 S 0.2056(2) 0.3978(2) 0.36351(17) 0.0228(5) Uani 1 1 d .
C1 C 0.1869(9) 0.0942(9) 0.5396(7) 0.032(2) Uani 1 1 d .
H1 H 0.1320 0.0610 0.4670 0.039 Uiso 1 1 calc R
C2 C 0.1625(9) 0.0260(9) 0.6102(8) 0.032(2) Uani 1 1 d .
H2 H 0.0944 -0.0532 0.5873 0.038 Uiso 1 1 calc R
C3 C 0.2406(9) 0.0772(9) 0.7150(8) 0.034(2) Uani 1 1 d .
H3 H 0.2275 0.0316 0.7654 0.040 Uiso 1 1 calc R
C4 C 0.3383(9) 0.1938(8) 0.7495(7) 0.027(2) Uani 1 1 d .
C5 C 0.3618(9) 0.2584(8) 0.6688(7) 0.025(2) Uani 1 1 d .
C6 C 0.41297(15) 0.24578(14) 0.86811(12) 0.032(2) Uani 1 1 d .
C7 C 0.93380(15) 1.03228(14) 0.74639(12) 0.061(4) Uani 1 1 d R
H7A H 0.8474 0.9836 0.6916 0.074 Uiso 1 1 calc R
H7B H 0.9828 0.9903 0.7428 0.074 Uiso 1 1 calc R
C8 C 0.99629(15) 1.15419(14) 0.72338(12) 0.056(3) Uani 1 1 d R
H8A H 0.9991 1.1432 0.6528 0.083 Uiso 1 1 calc R
H8B H 1.0825 1.2020 0.7767 0.083 Uiso 1 1 calc R
H8C H 0.9473 1.1954 0.7259 0.083 Uiso 1 1 calc R
C11 C 0.33605(15) 0.82406(14) 0.44458(12) 0.026(2) Uani 1 1 d R
H11 H 0.2840 0.7929 0.3712 0.032 Uiso 1 1 calc R
C12 C 0.34466(15) 0.92614(14) 0.49699(12) 0.033(2) Uani 1 1 d R
H12 H 0.2957 0.9610 0.4623 0.039 Uiso 1 1 calc R
C13 C 0.42687(15) 0.97520(14) 0.60131(12) 0.036(2) Uani 1 1 d R
H13 H 0.4365 1.0462 0.6393 0.043 Uiso 1 1 calc R
C14 C 0.49555(15) 0.92220(14) 0.65135(12) 0.028(2) Uani 1 1 d R
C15 C 0.47338(15) 0.81500(14) 0.59148(12) 0.0165(17) Uani 1 1 d R
C16 C 0.59507(15) 0.98093(14) 0.76239(12) 0.041(3) Uani 1 1 d R
C21 C 0.11273(15) 0.43032(14) 0.60733(12) 0.028(2) Uani 1 1 d R
H21 H 0.1570 0.4655 0.6814 0.034 Uiso 1 1 calc R
C22 C -0.01553(15) 0.37674(14) 0.56905(12) 0.036(2) Uani 1 1 d R
H22 H -0.0588 0.3763 0.6146 0.044 Uiso 1 1 calc R
C23 C -0.08072(15) 0.32318(14) 0.46246(12) 0.040(3) Uani 1 1 d R
H23 H -0.1705 0.2836 0.4336 0.048 Uiso 1 1 calc R
C24 C -0.01431(15) 0.32689(14) 0.39577(12) 0.026(2) Uani 1 1 d R
C25 C 0.11876(15) 0.38717(14) 0.44467(12) 0.026(2) Uani 1 1 d R
C26 C -0.08409(15) 0.27211(14) 0.27806(12) 0.030(2) Uani 1 1 d R
C30 C -0.28262(15) 0.24729(14) -0.07105(12) 0.029(2) Uani 1 1 d R
H30 H -0.3546 0.1989 -0.0567 0.035 Uiso 1 1 calc R
C31 C -0.29334(15) 0.31854(14) -0.14260(12) 0.041(3) Uani 1 1 d R
H31 H -0.3711 0.3191 -0.1744 0.049 Uiso 1 1 calc R
C32 C -0.19302(15) 0.38585(14) -0.16573(12) 0.032(2) Uani 1 1 d R
H32 H -0.2010 0.4316 -0.2159 0.039 Uiso 1 1 calc R
C33 C -0.07658(15) 0.38857(14) -0.11587(12) 0.030(2) Uani 1 1 d R
C34 C 0.03382(15) 0.45747(14) -0.13519(12) 0.034(2) Uani 1 1 d R
H34 H 0.0308 0.5059 -0.1837 0.040 Uiso 1 1 calc R
C35 C 0.14361(15) 0.45562(14) -0.08583(12) 0.035(2) Uani 1 1 d R
H35 H 0.2164 0.5027 -0.0997 0.042 Uiso 1 1 calc R
C36 C 0.14974(15) 0.38199(14) -0.01222(12) 0.029(2) Uani 1 1 d R
C37 C 0.26070(15) 0.37906(14) 0.04443(12) 0.041(3) Uani 1 1 d R
H37 H 0.3365 0.4257 0.0345 0.049 Uiso 1 1 calc R
C38 C 0.25921(15) 0.30884(14) 0.11390(12) 0.033(2) Uani 1 1 d R
H38 H 0.3338 0.3056 0.1522 0.039 Uiso 1 1 calc R
C39 C 0.15039(15) 0.24348(14) 0.12804(12) 0.026(2) Uani 1 1 d R
H39 H 0.1523 0.1960 0.1775 0.031 Uiso 1 1 calc R
C40 C 0.04231(15) 0.31180(14) 0.00825(12) 0.025(2) Uani 1 1 d R
C41 C -0.07383(15) 0.31372(14) -0.04601(12) 0.030(2) Uani 1 1 d R
N1 N 0.28353(15) 0.20427(14) 0.56765(12) 0.0274(18) Uani 1 1 d R
N2 N 0.39627(15) 0.76616(14) 0.49043(12) 0.0213(16) Uani 1 1 d R
N3 N 0.18136(15) 0.43743(14) 0.54900(12) 0.0239(16) Uani 1 1 d R
N4 N 0.04126(15) 0.24158(14) 0.07720(12) 0.0298(18) Uani 1 1 d R
N5 N -0.17483(15) 0.24574(14) -0.02292(12) 0.0297(18) Uani 1 1 d R
N6 N 0.59598(15) 0.24645(14) 0.13809(12) 0.044(2) Uani 1 1 d R
H6A H 0.6060 0.2267 0.0783 0.053 Uiso 1 1 d R
H6B H 0.5749 0.3051 0.1359 0.053 Uiso 1 1 d R
H6C H 0.5351 0.1829 0.1470 0.053 Uiso 1 1 d R
H6D H 0.6712 0.2712 0.1909 0.053 Uiso 1 1 d R
O1 O 0.4557(8) 0.3531(6) 0.9067(5) 0.0409(18) Uani 1 1 d .
O1W O -0.1685(10) -0.0227(8) 0.0235(8) 0.072(3) Uani 1 1 d .
H1WA H -0.1224 -0.0395 0.0721 0.086 Uiso 1 1 d R
H1WB H -0.1461 -0.0211 -0.0290 0.086 Uiso 1 1 d R
O2 O 0.4240(7) 0.1724(6) 0.9212(5) 0.0370(17) Uani 1 1 d .
O2W O -0.3435(6) 0.0558(6) 0.0499(6) 0.0399(18) Uani 1 1 d .
H2WA H -0.3602 0.0026 0.0842 0.048 Uiso 1 1 d R
H2WB H -0.3848 0.0239 -0.0162 0.048 Uiso 1 1 d R
O3 O 0.7054(7) 1.0434(9) 0.7724(7) 0.069(3) Uani 1 1 d .
O3W O 0.5785(8) 0.4490(7) 0.1260(6) 0.050(2) Uani 1 1 d .
H3WA H 0.5417 0.4295 0.0589 0.060 Uiso 1 1 d R
H3WB H 0.5746 0.5136 0.1280 0.060 Uiso 1 1 d R
O4 O 0.5554(9) 0.9647(7) 0.8363(6) 0.059(2) Uani 1 1 d .
O5 O -0.1438(7) 0.3176(6) 0.2271(5) 0.0368(17) Uani 1 1 d .
O6 O -0.0806(6) 0.1798(6) 0.2402(5) 0.0305(15) Uani 1 1 d .
O7 O 0.9276(9) 1.0439(9) 0.8462(7) 0.069(3) Uani 1 1 d .
H7 H 0.8681 1.0581 0.8436 0.103 Uiso 1 1 calc R

loop_
_atom_site_aniso_label
_atom_site_aniso_U_11
_atom_site_aniso_U_22
_atom_site_aniso_U_33
_atom_site_aniso_U_23
_atom_site_aniso_U_13
_atom_site_aniso_U_12
Ag1 0.0310(4) 0.0238(4) 0.0249(4) 0.0064(3) 0.0043(3) 0.0129(3)
Ag2 0.0262(4) 0.0258(4) 0.0226(4) 0.0031(3) 0.0070(3) 0.0081(3)
Ag3 0.0320(4) 0.0365(5) 0.0260(4) 0.0073(3) 0.0083(3) 0.0212(4)
Zn1 0.0307(6) 0.0249(6) 0.0266(6) 0.0071(5) 0.0073(5) 0.0121(5)
S1 0.0264(11) 0.0228(12) 0.0218(11) 0.0060(9) 0.0066(9) 0.0113(10)
S2 0.0273(11) 0.0240(12) 0.0179(10) 0.0041(9) 0.0072(9) 0.0136(10)
S3 0.0205(11) 0.0233(12) 0.0214(11) 0.0047(9) 0.0063(9) 0.0094(10)
C1 0.026(5) 0.040(6) 0.019(5) -0.006(4) 0.000(4) 0.013(5)
C2 0.025(5) 0.025(5) 0.038(6) 0.005(4) 0.011(4) 0.007(4)
C3 0.030(5) 0.029(6) 0.039(6) 0.016(5) 0.014(4) 0.011(5)
C4 0.033(5) 0.023(5) 0.028(5) -0.003(4) 0.015(4) 0.014(4)
C5 0.033(5) 0.033(5) 0.027(5) 0.021(4) 0.019(4) 0.025(4)
C6 0.036(5) 0.028(6) 0.032(5) 0.007(4) 0.009(4) 0.019(5)
C7 0.111(11) 0.085(10) 0.045(7) 0.035(7) 0.052(8) 0.076(10)
C8 0.071(9) 0.063(9) 0.049(7) 0.013(6) 0.041(7) 0.034(7)
C11 0.030(5) 0.037(6) 0.022(5) 0.017(4) 0.010(4) 0.022(5)
C12 0.030(5) 0.041(6) 0.038(6) 0.012(5) 0.016(4) 0.025(5)
C13 0.030(5) 0.018(5) 0.050(6) 0.002(4) 0.015(5) 0.004(4)
C14 0.021(4) 0.035(6) 0.027(5) 0.008(4) 0.006(4) 0.014(4)
C15 0.021(4) 0.011(4) 0.021(4) 0.000(3) 0.017(3) 0.006(3)
C16 0.056(7) 0.030(6) 0.031(6) -0.001(5) 0.007(5) 0.024(6)
C21 0.033(5) 0.022(5) 0.027(5) 0.003(4) 0.017(4) 0.009(4)
C22 0.035(5) 0.044(6) 0.033(6) 0.011(5) 0.021(5) 0.015(5)
C23 0.022(5) 0.050(7) 0.041(6) 0.007(5) 0.009(4) 0.015(5)
C24 0.025(5) 0.021(5) 0.031(5) 0.018(4) 0.014(4) 0.005(4)
C25 0.020(4) 0.030(5) 0.024(5) 0.013(4) 0.002(4) 0.013(4)
C26 0.023(5) 0.017(5) 0.030(5) -0.002(4) 0.009(4) -0.005(4)
C30 0.028(5) 0.027(5) 0.029(5) -0.002(4) 0.010(4) 0.013(4)
C31 0.041(6) 0.044(7) 0.035(6) 0.007(5) 0.000(5) 0.028(6)
C32 0.042(6) 0.035(6) 0.022(5) 0.013(4) 0.012(4) 0.019(5)
C33 0.049(6) 0.022(5) 0.019(4) 0.003(4) 0.008(4) 0.022(5)
C34 0.043(6) 0.029(6) 0.032(5) 0.014(4) 0.025(5) 0.012(5)
C35 0.042(6) 0.033(6) 0.031(5) 0.006(4) 0.018(5) 0.017(5)
C36 0.037(5) 0.022(5) 0.026(5) 0.009(4) 0.011(4) 0.013(4)
C37 0.040(6) 0.042(7) 0.038(6) 0.013(5) 0.012(5) 0.018(5)
C38 0.028(5) 0.035(6) 0.034(5) 0.013(5) 0.011(4) 0.014(5)
C39 0.040(5) 0.023(5) 0.016(4) 0.007(4) 0.003(4) 0.022(4)
C40 0.030(5) 0.024(5) 0.022(4) 0.003(4) 0.017(4) 0.009(4)
C41 0.032(5) 0.025(5) 0.025(5) 0.007(4) 0.007(4) 0.009(4)
N1 0.020(4) 0.023(4) 0.029(4) 0.006(3) 0.003(3) 0.006(3)
N2 0.024(4) 0.017(4) 0.020(4) -0.004(3) 0.007(3) 0.010(3)
N3 0.019(4) 0.031(4) 0.017(4) 0.001(3) 0.003(3) 0.012(3)
N4 0.044(5) 0.022(4) 0.025(4) 0.006(3) 0.008(4) 0.021(4)
N5 0.031(4) 0.020(4) 0.025(4) 0.005(3) 0.003(3) 0.007(4)
N6 0.036(5) 0.047(6) 0.040(5) 0.012(4) 0.012(4) 0.014(4)
O1 0.071(5) 0.032(4) 0.022(3) 0.006(3) 0.018(4) 0.027(4)
O1W 0.102(8) 0.052(6) 0.071(6) 0.017(5) 0.048(6) 0.034(6)
O2 0.047(4) 0.021(4) 0.033(4) 0.007(3) 0.011(3) 0.010(3)
O2W 0.031(4) 0.032(4) 0.037(4) 0.004(3) 0.001(3) 0.008(3)
O3 0.033(4) 0.081(7) 0.059(6) -0.030(5) 0.003(4) 0.018(5)
O3W 0.067(5) 0.044(5) 0.041(4) 0.010(4) 0.010(4) 0.035(4)
O4 0.080(6) 0.045(5) 0.025(4) 0.004(4) 0.011(4) 0.015(5)
O5 0.042(4) 0.038(4) 0.034(4) 0.021(3) 0.009(3) 0.024(4)
O6 0.031(4) 0.030(4) 0.020(3) -0.001(3) 0.009(3) 0.008(3)
O7 0.085(7) 0.082(7) 0.052(5) 0.021(5) 0.023(5) 0.052(6)

loop_
_atom_type_symbol
_atom_type_description
_atom_type_scat_dispersion_real
_atom_type_scat_dispersion_imag
_atom_type_scat_source
C C 0.0033 0.0016 'International Tables Vol C Tables 4.2.6.8 and 6.1.1.4'
H H 0.0000 0.0000 'International Tables Vol C Tables 4.2.6.8 and 6.1.1.4'
N N 0.0061 0.0033 'International Tables Vol C Tables 4.2.6.8 and 6.1.1.4'
O O 0.0106 0.0060 'International Tables Vol C Tables 4.2.6.8 and 6.1.1.4'
S S 0.1246 0.1234 'International Tables Vol C Tables 4.2.6.8 and 6.1.1.4'
Zn Zn 0.2839 1.4301 'International Tables Vol C Tables 4.2.6.8 and 6.1.1.4'
Ag Ag -0.8971 1.1015 'International Tables Vol C Tables 4.2.6.8 and 6.1.1.4'

loop_
_geom_angle_atom_site_label_1
_geom_angle_atom_site_label_2
_geom_angle_atom_site_label_3
_geom_angle
_geom_angle_site_symmetry_1
_geom_angle_site_symmetry_3
N3 Ag1 S2 127.85(7) . .
N3 Ag1 S1 114.84(7) . .
S2 Ag1 S1 113.66(8) . .
N3 Ag1 Ag2 89.95(5) . .
S2 Ag1 Ag2 71.65(5) . .
S1 Ag1 Ag2 131.33(6) . .
N3 Ag1 Ag3 83.47(5) . .
S2 Ag1 Ag3 131.71(6) . .
S1 Ag1 Ag3 69.43(6) . .
Ag2 Ag1 Ag3 73.04(3) . .
N2 Ag2 S3 122.05(7) . .
N2 Ag2 S1 123.59(7) . 2_666
S3 Ag2 S1 108.86(8) . 2_666
N2 Ag2 Ag3 90.76(5) . 2_666
S3 Ag2 Ag3 130.70(6) . 2_666
S1 Ag2 Ag3 71.44(5) 2_666 2_666
N2 Ag2 Ag1 87.82(5) . .
S3 Ag2 Ag1 73.33(5) . .
S1 Ag2 Ag1 131.46(6) 2_666 .
Ag3 Ag2 Ag1 72.35(3) 2_666 .
N1 Ag3 S2 121.38(7) . 2_666
N1 Ag3 S3 115.30(7) . .
S2 Ag3 S3 116.02(8) 2_666 .
N1 Ag3 Ag2 88.66(5) . 2_666
S2 Ag3 Ag2 71.87(5) 2_666 2_666
S3 Ag3 Ag2 137.31(6) . 2_666
N1 Ag3 Ag1 84.09(5) . .
S2 Ag3 Ag1 138.33(6) 2_666 .
S3 Ag3 Ag1 71.51(6) . .
Ag2 Ag3 Ag1 76.94(3) 2_666 .
O6 Zn1 O1W 109.3(3) . .
O6 Zn1 N5 131.5(2) . .
O1W Zn1 N5 119.1(3) . .
O6 Zn1 O2W 97.9(3) . .
O1W Zn1 O2W 86.8(3) . .
N5 Zn1 O2W 88.45(19) . .
O6 Zn1 N4 94.83(19) . .
O1W Zn1 N4 95.0(3) . .
N5 Zn1 N4 78.32(7) . .
O2W Zn1 N4 165.8(2) . .
C5 S1 Ag2 108.9(3) . 2_666
C5 S1 Ag1 106.7(3) . .
Ag2 S1 Ag1 96.17(8) 2_666 .
C15 S2 Ag3 109.61(11) . 2_666
C15 S2 Ag1 108.47(11) . .
Ag3 S2 Ag1 88.57(8) 2_666 .
C25 S3 Ag3 102.88(11) . .
C25 S3 Ag2 111.95(12) . .
Ag3 S3 Ag2 91.23(7) . .
N1 C1 C2 123.5(8) . .
N1 C1 H1 118.3 . .
C2 C1 H1 118.3 . .
C3 C2 C1 117.2(9) . .
C3 C2 H2 121.4 . .
C1 C2 H2 121.4 . .
C2 C3 C4 121.8(9) . .
C2 C3 H3 119.1 . .
C4 C3 H3 119.1 . .
C3 C4 C5 117.5(8) . .
C3 C4 C6 117.9(8) . .
C5 C4 C6 124.6(7) . .
N1 C5 C4 118.2(8) . .
N1 C5 S1 119.1(5) . .
C4 C5 S1 122.8(7) . .
O1 C6 O2 124.5(4) . .
O1 C6 C4 119.8(5) . .
O2 C6 C4 115.7(5) . .
O7 C7 C8 111.3(4) . .
O7 C7 H7A 109.4 . .
C8 C7 H7A 109.4 . .
O7 C7 H7B 109.4 . .
C8 C7 H7B 109.4 . .
H7A C7 H7B 108.0 . .
C7 C8 H8A 109.5 . .
C7 C8 H8B 109.5 . .
H8A C8 H8B 109.5 . .
C7 C8 H8C 109.5 . .
H8A C8 H8C 109.5 . .
H8B C8 H8C 109.5 . .
N2 C11 C12 124.4 . .
N2 C11 H11 117.8 . .
C12 C11 H11 117.8 . .
C13 C12 C11 117.4 . .
C13 C12 H12 121.3 . .
C11 C12 H12 121.3 . .
C12 C13 C14 120.6 . .
C12 C13 H13 119.7 . .
C14 C13 H13 119.7 . .
C13 C14 C15 116.7 . .
C13 C14 C16 121.3 . .
C15 C14 C16 122.0 . .
N2 C15 C14 124.2 . .
N2 C15 S2 118.43(9) . .
C14 C15 S2 117.32(9) . .
O3 C16 O4 126.2(6) . .
O3 C16 C14 117.9(4) . .
O4 C16 C14 115.9(4) . .
N3 C21 C22 125.1 . .
N3 C21 H21 117.5 . .
C22 C21 H21 117.5 . .
C21 C22 C23 118.0 . .
C21 C22 H22 121.0 . .
C23 C22 H22 121.0 . .
C22 C23 C24 120.0 . .
C22 C23 H23 120.0 . .
C24 C23 H23 120.0 . .
C25 C24 C23 116.6 . .
C25 C24 C26 122.6 . .
C23 C24 C26 120.8 . .
N3 C25 C24 122.9 . .
N3 C25 S3 119.06(9) . .
C24 C25 S3 118.03(8) . .
O5 C26 O6 125.5(5) . .
O5 C26 C24 117.1(3) . .
O6 C26 C24 117.3(3) . .
N5 C30 C31 122.1 . .
N5 C30 H30 119.0 . .
C31 C30 H30 119.0 . .
C32 C31 C30 119.8 . .
C32 C31 H31 120.1 . .
C30 C31 H31 120.1 . .
C31 C32 C33 120.2 . .
C31 C32 H32 119.9 . .
C33 C32 H32 119.9 . .
C32 C33 C41 116.5 . .
C32 C33 C34 123.8 . .
C41 C33 C34 119.6 . .
C35 C34 C33 121.4 . .
C35 C34 H34 119.3 . .
C33 C34 H34 119.3 . .
C34 C35 C36 120.0 . .
C34 C35 H35 120.0 . .
C36 C35 H35 120.0 . .
C37 C36 C40 116.6 . .
C37 C36 C35 123.1 . .
C40 C36 C35 120.2 . .
C38 C37 C36 119.6 . .
C38 C37 H37 120.2 . .
C36 C37 H37 120.2 . .
C39 C38 C37 119.6 . .
C39 C38 H38 120.2 . .
C37 C38 H38 120.2 . .
N4 C39 C38 124.4 . .
N4 C39 H39 117.8 . .
C38 C39 H39 117.8 . .
N4 C40 C36 123.6 . .
N4 C40 C41 117.5 . .
C36 C40 C41 118.9 . .
N5 C41 C33 123.2 . .
N5 C41 C40 117.0 . .
C33 C41 C40 119.7 . .
C1 N1 C5 121.6(6) . .
C1 N1 Ag3 124.2(4) . .
C5 N1 Ag3 114.0(4) . .
C15 N2 C11 116.5 . .
C15 N2 Ag2 115.2 . .
C11 N2 Ag2 128.2 . .
C21 N3 C25 117.4 . .
C21 N3 Ag1 126.1 . .
C25 N3 Ag1 116.5 . .
C39 N4 C40 116.3 . .
C39 N4 Zn1 131.6 . .
C40 N4 Zn1 112.1 . .
C30 N5 C41 118.0 . .
C30 N5 Zn1 126.96(6) . .
C41 N5 Zn1 114.96(6) . .
H6A N6 H6B 110.6 . .
H6A N6 H6C 110.6 . .
H6B N6 H6C 108.8 . .
H6A N6 H6D 105.5 . .
H6B N6 H6D 110.7 . .
H6C N6 H6D 110.6 . .
Zn1 O1W H1WA 108.5 . .
Zn1 O1W H1WB 109.4 . .
H1WA O1W H1WB 109.4 . .
Zn1 O2W H2WA 109.5 . .
Zn1 O2W H2WB 109.4 . .
H2WA O2W H2WB 109.8 . .
H3WA O3W H3WB 89.5 . .
C26 O6 Zn1 110.8(4) . .
C7 O7 H7 109.5 . .

loop_
_geom_bond_atom_site_label_1
_geom_bond_atom_site_label_2
_geom_bond_distance
_geom_bond_site_symmetry_2
Ag1 N3 2.2874(18) .
Ag1 S2 2.485(2) .
Ag1 S1 2.501(2) .
Ag1 Ag2 2.9338(10) .
Ag1 Ag3 3.0375(10) .
Ag2 N2 2.2796(18) .
Ag2 S3 2.489(2) .
Ag2 S1 2.490(2) 2_666
Ag2 Ag3 2.9308(10) 2_666
Ag3 N1 2.3253(18) .
Ag3 S2 2.472(2) 2_666
Ag3 S3 2.485(2) .
Ag3 Ag2 2.9308(10) 2_666
Zn1 O6 1.997(6) .
Zn1 O1W 2.070(9) .
Zn1 N5 2.0868(19) .
Zn1 O2W 2.157(7) .
Zn1 N4 2.163(2) .
S1 C5 1.733(10) .
S1 Ag2 2.490(2) 2_666
S2 C15 1.794(3) .
S2 Ag3 2.472(2) 2_666
S3 C25 1.767(3) .
C1 N1 1.333(10) .
C1 C2 1.374(14) .
C1 H1 0.9500 .
C2 C3 1.371(14) .
C2 H2 0.9500 .
C3 C4 1.387(13) .
C3 H3 0.9500 .
C4 C5 1.464(12) .
C4 C6 1.520(9) .
C5 N1 1.336(9) .
C6 O1 1.236(7) .
C6 O2 1.264(7) .
C7 O7 1.394(9) .
C7 C8 1.5316 .
C7 H7A 0.9900 .
C7 H7B 0.9900 .
C8 H8A 0.9800 .
C8 H8B 0.9800 .
C8 H8C 0.9800 .
C11 N2 1.3406 .
C11 C12 1.3836 .
C11 H11 0.9500 .
C12 C13 1.3753 .
C12 H12 0.9500 .
C13 C14 1.3811 .
C13 H13 0.9500 .
C14 C15 1.4072 .
C14 C16 1.5101 .
C15 N2 1.3260 .
C16 O3 1.232(9) .
C16 O4 1.259(9) .
C21 N3 1.3344 .
C21 C22 1.3587 .
C21 H21 0.9500 .
C22 C23 1.3738 .
C22 H22 0.9500 .
C23 C24 1.4133 .
C23 H23 0.9500 .
C24 C25 1.4103 .
C24 C26 1.5078 .
C25 N3 1.3398 .
C26 O5 1.233(6) .
C26 O6 1.277(7) .
C30 N5 1.3311 .
C30 C31 1.4102 .
C30 H30 0.9500 .
C31 C32 1.3482 .
C31 H31 0.9500 .
C32 C33 1.4059 .
C32 H32 0.9500 .
C33 C41 1.4146 .
C33 C34 1.4208 .
C34 C35 1.3584 .
C34 H34 0.9500 .
C35 C36 1.4454 .
C35 H35 0.9500 .
C36 C37 1.3995 .
C36 C40 1.4043 .
C37 C38 1.3629 .
C37 H37 0.9500 .
C38 C39 1.3584 .
C38 H38 0.9500 .
C39 N4 1.3316 .
C39 H39 0.9500 .
C40 N4 1.3579 .
C40 C41 1.4421 .
C41 N5 1.3565 .
N6 H6A 0.9000 .
N6 H6B 0.9000 .
N6 H6C 0.9001 .
N6 H6D 0.9000 .
O1W H1WA 0.8501 .
O1W H1WB 0.8500 .
O2W H2WA 0.8501 .
O2W H2WB 0.8500 .
O3W H3WA 0.8501 .
O3W H3WB 0.8499 .
O7 H7 0.8400 .

loop_
_geom_hbond_atom_site_label_D
_geom_hbond_atom_site_label_H
_geom_hbond_atom_site_label_A
_geom_hbond_distance_DH
_geom_hbond_distance_HA
_geom_hbond_distance_DA
_geom_hbond_angle_DHA
_geom_hbond_site_symmetry_A
O7 H7 O3 0.84 1.91 2.681(13) 152.6 .
O3W H3WB O1 0.85 1.97 2.802(10) 165.5 2_666
O1W H1WA O7 0.85 2.40 3.165(14) 149.2 2_666
O3W H3WA O1 0.85 1.96 2.796(10) 168.2 1_554
O2W H2WA O2 0.85 2.02 2.765(9) 146.1 2_556
O2W H2WB O4 0.85 1.88 2.721(10) 168.7 1_444
